data_2202580
loop_
_publ_author_name
'Okabe, Nobuo '
'Muranishi, Yasunori '

_publ_section_title <i>trans</i>-Bis(isoquinoline-3-carboxylato-\k^2^<i>N,O</i>)bis(methanol-\k<i>O</i>)iron(II)
_journal_issue 10
_journal_name_full 'Acta Crystallographica Section E'
_journal_page_first m897
_journal_page_last m899
_journal_paper_doi 10.1107/S160053680301972X
_journal_volume 59
_journal_year 2003
_chemical_formula_moiety 'C22 H20 Fe N2 O6 '
_chemical_formula_sum 'C22 H20 Fe N2 O6'
_chemical_formula_weight 464.25
_space_group_IT_number 14
_symmetry_cell_setting monoclinic
_symmetry_space_group_name_Hall '-P 2ybc'
_symmetry_space_group_name_H-M 'P 1 21/c 1'
_cell_angle_alpha 90
_cell_angle_beta 100.820(10)
_cell_angle_gamma 90
_cell_formula_units_Z 2
_cell_length_a 10.798(2)
_cell_length_b 6.2810(10)
_cell_length_c 15.045(2)
_cell_measurement_reflns_used 25
_cell_measurement_temperature 296.2
_cell_measurement_theta_max 14.4
_cell_measurement_theta_min 13.2
_cell_volume 1002.2(3)
_computing_cell_refinement 'MSC/AFC (Molecular Structure Corporation, 1992)'
_computing_data_collection 'MSC/AFC (Molecular Structure Corporation, 1992)'
_computing_data_reduction 'TEXSAN Version 1.11 (Molecular Structure Corporation & Rigaku, 2000)'
_computing_molecular_graphics 'ORTEPII (Johnson, 1976)'
_computing_publication_material 'TEXSAN Version 1.11'
_computing_structure_refinement 'SHELXL97 (Sheldrick, 1997)'
_computing_structure_solution ' SIR97 (Altomare et al., 1999) & DIRDIF94 (Beurskens et al., 1994)'
_diffrn_measured_fraction_theta_full 1.000
_diffrn_measured_fraction_theta_max 1.000
_diffrn_measurement_device_type 'Rigaku AFC5R'
_diffrn_measurement_method \w-2\q
_diffrn_radiation_type 'Mo K\a'
_diffrn_radiation_wavelength 0.7107
_diffrn_reflns_av_R_equivalents 0.024
_diffrn_reflns_limit_h_max 14
_diffrn_reflns_limit_h_min 0
_diffrn_reflns_limit_k_max 8
_diffrn_reflns_limit_k_min 0
_diffrn_reflns_limit_l_max 19
_diffrn_reflns_limit_l_min -19
_diffrn_reflns_number 2641
_diffrn_reflns_theta_full 27.50
_diffrn_reflns_theta_max 27.50
_diffrn_standards_decay_% 0.51
_diffrn_standards_interval_count 150
_diffrn_standards_number 3
_exptl_absorpt_coefficient_mu 0.796
_exptl_absorpt_correction_T_max 0.923
_exptl_absorpt_correction_T_min 0.909
_exptl_absorpt_correction_type psi-scan
_exptl_absorpt_process_details '(North, Phillips & Mathews, 1968)'
_exptl_crystal_colour 'Dark orange'
_exptl_crystal_density_diffrn 1.538
_exptl_crystal_density_method 'not measured'
_exptl_crystal_description plate
_exptl_crystal_F_000 480.0
_exptl_crystal_size_max 0.400
_exptl_crystal_size_mid 0.100
_exptl_crystal_size_min 0.100
_refine_diff_density_max 0.37
_refine_diff_density_min -0.36
_refine_ls_extinction_method none
_refine_ls_goodness_of_fit_ref 0.863
_refine_ls_hydrogen_treatment noref
_refine_ls_number_parameters 143
_refine_ls_number_reflns 2301
_refine_ls_R_factor_gt 0.0388
_refine_ls_shift/su_max 0.0000
_refine_ls_structure_factor_coef Fsqd
_refine_ls_weighting_details ' w = 1/[\s^2^(Fo^2^) + (0.1P)^2^] where P=(Fo^2^+2Fc^2^)/3'
_refine_ls_weighting_scheme calc
_refine_ls_wR_factor_ref 0.1414
_reflns_number_gt 1433
_reflns_number_total 2301
_reflns_threshold_expression I>2.0\s(I)
_cod_data_source_file cv6229.cif
_cod_data_source_block I
_cod_original_sg_symbol_H-M 'P 21/c'
_cod_original_formula_sum 'C22 H20 Fe N2 O6 '
_cod_database_code 2202580
_cod_database_fobs_code 2202580

loop_
_symmetry_equiv_pos_as_xyz
x,y,z
-x,1/2+y,1/2-z
-x,-y,-z
x,1/2-y,1/2+z

loop_
_atom_site_label
_atom_site_fract_x
_atom_site_fract_y
_atom_site_fract_z
_atom_site_U_iso_or_equiv
_atom_site_adp_type
_atom_site_calc_flag
_atom_site_refinement_flags
_atom_site_occupancy
_atom_site_disorder_assembly
_atom_site_disorder_group
_atom_site_type_symbol
Fe1 0.0000 0.0000 0.0000 0.0288(2) Uani d S 1.00 . . Fe
O1 0.0428(2) -0.2823(3) -0.0556(2) 0.0336(5) Uani d . 1.00 . . O
O1M -0.0396(2) -0.1720(4) 0.1186(2) 0.0370(5) Uani d . 1.00 . . O
O2 0.1961(2) -0.5171(4) -0.0622(2) 0.0434(6) Uani d . 1.00 . . O
N1 0.2019(2) -0.0160(4) 0.0482(2) 0.0282(5) Uani d . 1.00 . . N
C1 0.2495(3) -0.2041(5) 0.0225(2) 0.0270(6) Uani d . 1.00 . . C
C2 0.3744(3) -0.2547(5) 0.0457(2) 0.0297(6) Uani d . 1.00 . . C
C3 0.4604(3) -0.1093(5) 0.0957(2) 0.0289(6) Uani d . 1.00 . . C
C4 0.5921(3) -0.1481(6) 0.1193(2) 0.0370(7) Uani d . 1.00 . . C
C5 0.6687(3) 0.0038(6) 0.1639(2) 0.0419(8) Uani d . 1.00 . . C
C6 0.6201(3) 0.1995(6) 0.1888(2) 0.0413(8) Uani d . 1.00 . . C
C7 0.4939(3) 0.2388(6) 0.1676(2) 0.0363(7) Uani d . 1.00 . . C
C8 0.4114(3) 0.0863(5) 0.1206(2) 0.0283(6) Uani d . 1.00 . . C
C9 0.2801(3) 0.1214(5) 0.0949(2) 0.0301(6) Uani d . 1.00 . . C
C10 0.1550(3) -0.3482(5) -0.0364(2) 0.0299(6) Uani d . 1.00 . . C
C11 0.0515(4) -0.2422(8) 0.1936(3) 0.0580(10) Uani d . 1.00 . . C
H1M -0.0954 -0.2926 0.1043 0.0536 Uiso calc . 1.00 . . H
H2 0.4030 -0.3853 0.0285 0.0357 Uiso calc . 1.00 . . H
H4 0.6254 -0.2768 0.1042 0.0444 Uiso calc . 1.00 . . H
H5 0.7551 -0.0212 0.1785 0.0503 Uiso calc . 1.00 . . H
H6 0.6742 0.3014 0.2196 0.0495 Uiso calc . 1.00 . . H
H7 0.4621 0.3674 0.1843 0.0435 Uiso calc . 1.00 . . H
H9 0.2473 0.2487 0.1120 0.0361 Uiso calc . 1.00 . . H
H11A 0.0903 -0.3708 0.1778 0.0865 Uiso calc . 1.00 . . H
H11B 0.0111 -0.2689 0.2442 0.0865 Uiso calc . 1.00 . . H
H11C 0.1147 -0.1342 0.2095 0.0865 Uiso calc . 1.00 . . H

loop_
_atom_site_aniso_label
_atom_site_aniso_U_11
_atom_site_aniso_U_22
_atom_site_aniso_U_33
_atom_site_aniso_U_12
_atom_site_aniso_U_13
_atom_site_aniso_U_23
Fe1 0.0199(3) 0.0264(3) 0.0383(3) 0.0036(3) 0.0008(2) -0.0033(3)
O1 0.0250(10) 0.0290(10) 0.0440(10) 0.0004(9) -0.0010(9) -0.0073(10)
O1M 0.0320(10) 0.0350(10) 0.0420(10) -0.0032(10) 0.0008(9) 0.0020(10)
O2 0.0320(10) 0.0310(10) 0.067(2) 0.0011(10) 0.0090(10) -0.0150(10)
N1 0.0220(10) 0.0270(10) 0.0340(10) 0.0040(10) 0.0035(9) -0.0020(10)
C1 0.0230(10) 0.0230(10) 0.035(2) 0.0000(10) 0.0050(10) 0.0010(10)
C2 0.0290(10) 0.0260(10) 0.035(2) 0.0070(10) 0.0080(10) -0.0010(10)
C3 0.0230(10) 0.036(2) 0.0270(10) 0.0030(10) 0.0040(10) 0.0030(10)
C4 0.024(2) 0.046(2) 0.041(2) 0.0070(10) 0.0060(10) -0.0010(10)
C5 0.0220(10) 0.061(2) 0.042(2) 0.003(2) 0.0020(10) 0.000(2)
C6 0.028(2) 0.054(2) 0.039(2) -0.0110(10) -0.0010(10) -0.009(2)
C7 0.034(2) 0.039(2) 0.035(2) -0.0020(10) 0.0040(10) -0.0070(10)
C8 0.0250(10) 0.0320(10) 0.0280(10) 0.0000(10) 0.0060(10) 0.0010(10)
C9 0.0250(10) 0.029(2) 0.036(2) 0.0040(10) 0.0060(10) -0.0020(10)
C10 0.029(2) 0.0260(10) 0.035(2) -0.0010(10) 0.0080(10) 0.0000(10)
C11 0.047(2) 0.073(3) 0.047(2) -0.005(2) -0.008(2) 0.013(2)

loop_
_atom_type_symbol
_atom_type_description
_atom_type_scat_dispersion_real
_atom_type_scat_dispersion_imag
_atom_type_scat_source
C C 0.003 0.002
;International Tables for Crystallography
(1992, Vol. C, Tables 4.2.6.8 and 6.1.1.4)
;
H H 0.000 0.000
;International Tables for Crystallography
(1992, Vol. C, Table 6.1.1.4)
;
O O 0.011 0.006
;International Tables for Crystallography
(1992, Vol. C, Tables 4.2.6.8 and 6.1.1.4)
;
N N 0.006 0.003
;International Tables for Crystallography
(1992, Vol. C, Tables 4.2.6.8 and 6.1.1.4)
;
Fe Fe 0.346 0.844
;International Tables for Crystallography
(1992, Vol. C, Tables 4.2.6.8 and 6.1.1.4)
;

loop_
_geom_angle_atom_site_label_1
_geom_angle_atom_site_label_2
_geom_angle_atom_site_label_3
_geom_angle_site_symmetry_1
_geom_angle_site_symmetry_3
_geom_angle
_geom_angle_publ_flag
O1 Fe1 O1 . 3_555 180.0 no
O1 Fe1 O1M . . 89.97(9) yes
O1 Fe1 O1M . 3_555 90.03(9) no
O1 Fe1 N1 . . 78.86(9) yes
O1 Fe1 N1 . 3_555 101.14(9) no
O1 Fe1 O1M 3_555 . 90.03(9) no
O1 Fe1 O1M 3_555 3_555 89.97(9) no
O1 Fe1 N1 3_555 . 101.14(9) no
O1 Fe1 N1 3_555 3_555 78.86(9) no
O1M Fe1 O1M . 3_555 180.0 no
O1M Fe1 N1 . . 92.43(9) yes
O1M Fe1 N1 . 3_555 87.57(9) no
O1M Fe1 N1 3_555 . 87.57(9) no
O1M Fe1 N1 3_555 3_555 92.43(9) no
N1 Fe1 N1 . 3_555 180.0 no
Fe1 O1 C10 . . 118.1(2) no
Fe1 O1M C11 . . 125.9(2) no
Fe1 O1M H1M . . 114.4 no
C11 O1M H1M . . 104.1 no
Fe1 N1 C1 . . 110.6(2) no
Fe1 N1 C9 . . 130.8(2) no
C1 N1 C9 . . 118.6(2) no
N1 C1 C2 . . 122.2(3) no
N1 C1 C10 . . 115.6(2) no
C2 C1 C10 . . 122.2(3) no
C1 C2 C3 . . 120.3(3) no
C1 C2 H2 . . 119.9 no
C3 C2 H2 . . 119.9 no
C2 C3 C4 . . 123.3(3) no
C2 C3 C8 . . 117.4(3) no
C4 C3 C8 . . 119.3(3) no
C3 C4 C5 . . 119.5(3) no
C3 C4 H4 . . 120.2 no
C5 C4 H4 . . 120.2 no
C4 C5 C6 . . 121.3(3) no
C4 C5 H5 . . 119.3 no
C6 C5 H5 . . 119.3 no
C5 C6 C7 . . 120.0(3) no
C5 C6 H6 . . 120.0 no
C7 C6 H6 . . 120.0 no
C6 C7 C8 . . 120.4(3) no
C6 C7 H7 . . 119.8 no
C8 C7 H7 . . 119.8 no
C3 C8 C7 . . 119.5(3) no
C3 C8 C9 . . 117.9(3) no
C7 C8 C9 . . 122.6(3) no
N1 C9 C8 . . 123.6(3) no
N1 C9 H9 . . 118.2 no
C8 C9 H9 . . 118.2 no
O1 C10 O2 . . 126.4(3) no
O1 C10 C1 . . 116.7(3) no
O2 C10 C1 . . 116.9(3) no
O1M C11 H11A . . 109.5 no
O1M C11 H11B . . 109.5 no
O1M C11 H11C . . 109.5 no
H11A C11 H11B . . 109.5 no
H11A C11 H11C . . 109.5 no
H11B C11 H11C . . 109.5 no

loop_
_geom_bond_atom_site_label_1
_geom_bond_atom_site_label_2
_geom_bond_site_symmetry_1
_geom_bond_site_symmetry_2
_geom_bond_distance
_geom_bond_publ_flag
Fe1 O1 . . 2.050(2) yes
Fe1 O1M . . 2.196(2) yes
Fe1 N1 . . 2.167(2) yes
O1 C10 . . 1.262(4) no
O1M C11 . . 1.421(4) no
O1M H1M . . 0.966 no
O2 C10 . . 1.239(4) no
N1 C1 . . 1.372(4) yes
N1 C9 . . 1.315(4) yes
C1 C2 . . 1.366(4) yes
C1 C10 . . 1.519(4) no
C2 C3 . . 1.414(4) yes
C2 H2 . . 0.930 no
C3 C4 . . 1.420(4) yes
C3 C8 . . 1.415(5) yes
C4 C5 . . 1.356(5) yes
C4 H4 . . 0.930 no
C5 C6 . . 1.415(5) yes
C5 H5 . . 0.930 no
C6 C7 . . 1.362(4) yes
C6 H6 . . 0.930 no
C7 C8 . . 1.405(4) yes
C7 H7 . . 0.930 no
C8 C9 . . 1.416(4) yes
C9 H9 . . 0.930 no
C11 H11A . . 0.960 no
C11 H11B . . 0.960 no
C11 H11C . . 0.960 no

loop_
_geom_contact_atom_site_label_1
_geom_contact_atom_site_label_2
_geom_contact_distance
_geom_contact_site_symmetry_2
O1 O1 3.423(4) 3_545
O1 O1M 3.554(3) 3_545
O1M O2 2.617(3) 3_545
O1M C10 3.403(4) 3_545
O1M C5 3.522(4) 1_455
O2 C9 3.280(4) 1_545
O2 C4 3.336(4) 3_645
O2 C11 3.370(4) 3_545
O2 N1 3.541(3) 1_545
C1 C5 3.341(5) 3_655
C2 C5 3.478(4) 3_655
C2 C6 3.556(5) 3_655
C3 C3 3.441(6) 3_655
C3 C4 3.566(4) 3_655
C4 C7 3.573(5) 2_645

loop_
_geom_hbond_atom_site_label_D
_geom_hbond_atom_site_label_H
_geom_hbond_atom_site_label_A
_geom_hbond_site_symmetry_A
_geom_hbond_distance_DH
_geom_hbond_distance_HA
_geom_hbond_distance_DA
_geom_hbond_angle_DHA
O1M H1M O2 3_545 0.97 1.66 2.617(3) 170.32

loop_
_geom_torsion_atom_site_label_1
_geom_torsion_atom_site_label_2
_geom_torsion_atom_site_label_3
_geom_torsion_atom_site_label_4
_geom_torsion_site_symmetry_2
_geom_torsion_site_symmetry_3
_geom_torsion_site_symmetry_4
_geom_torsion
_geom_torsion_publ_flag
Fe1 O1 C10 O2 . . . 178.0(3) no
Fe1 O1 C10 C1 . . . -3.2(4) no
Fe1 O1 C10 O2 3_555 3_555 3_555 -178.0(3) no
Fe1 O1 C10 C1 3_555 3_555 3_555 3.2(4) no
Fe1 O1M C11 H11A . . . -79.2 no
Fe1 O1M C11 H11B . . . 160.8 no
Fe1 O1M C11 H11C . . . 40.8 no
Fe1 O1M C11 H11A 3_555 3_555 3_555 79.2 no
Fe1 O1M C11 H11B 3_555 3_555 3_555 -160.8 no
Fe1 O1M C11 H11C 3_555 3_555 3_555 -40.8 no
Fe1 N1 C1 C2 . . . -179.0(2) no
Fe1 N1 C1 C10 . . . 3.3(3) no
Fe1 N1 C9 C8 . . . -179.4(2) no
Fe1 N1 C9 H9 . . . 0.6 no
Fe1 N1 C1 C2 3_555 3_555 3_555 179.0(2) no
Fe1 N1 C1 C10 3_555 3_555 3_555 -3.3(3) no
Fe1 N1 C9 C8 3_555 3_555 3_555 179.4(2) no
Fe1 N1 C9 H9 3_555 3_555 3_555 -0.6 no
O1 Fe1 O1M C11 . . . 81.5(3) no
O1 Fe1 O1M H1M . . . -49.7 no
O1 Fe1 O1M C11 . 3_555 3_555 98.5(3) no
O1 Fe1 O1M H1M . 3_555 3_555 -130.3 no
O1 Fe1 N1 C1 . . . -3.7(2) no
O1 Fe1 N1 C9 . . . 175.6(3) no
O1 Fe1 N1 C1 . 3_555 3_555 -176.3(2) no
O1 Fe1 N1 C9 . 3_555 3_555 4.4(3) no
O1 C10 C1 N1 . . . -0.3(4) no
O1 C10 C1 C2 . . . -178.0(3) no
O1M Fe1 O1 C10 . . . -88.6(2) no
O1M Fe1 O1 C10 . 3_555 3_555 -91.4(2) no
O1M Fe1 N1 C1 . . . 85.8(2) no
O1M Fe1 N1 C9 . . . -94.9(3) no
O1M Fe1 N1 C1 . 3_555 3_555 94.2(2) no
O1M Fe1 N1 C9 . 3_555 3_555 -85.1(3) no
O2 C10 C1 N1 . . . 178.5(3) no
O2 C10 C1 C2 . . . 0.9(5) no
N1 Fe1 O1 C10 . . . 3.9(2) no
N1 Fe1 O1 C10 . 3_555 3_555 176.1(2) no
N1 Fe1 O1M C11 . . . 2.7(3) no
N1 Fe1 O1M H1M . . . -128.5 no
N1 Fe1 O1M C11 . 3_555 3_555 177.3(3) no
N1 Fe1 O1M H1M . 3_555 3_555 -51.5 no
N1 C1 C2 C3 . . . -1.7(5) no
N1 C1 C2 H2 . . . 178.3 no
N1 C9 C8 C3 . . . -1.1(5) no
N1 C9 C8 C7 . . . 177.5(3) no
C1 N1 C9 C8 . . . -0.1(5) no
C1 N1 C9 H9 . . . 179.9 no
C1 C2 C3 C4 . . . -177.7(3) no
C1 C2 C3 C8 . . . 0.4(5) no
C2 C1 N1 C9 . . . 1.5(5) no
C2 C3 C4 C5 . . . 177.1(3) no
C2 C3 C4 H4 . . . -2.9 no
C2 C3 C8 C7 . . . -177.8(3) no
C2 C3 C8 C9 . . . 0.9(4) no
C3 C2 C1 C10 . . . 175.8(3) no
C3 C4 C5 C6 . . . 0.9(5) no
C3 C4 C5 H5 . . . -179.1 no
C3 C8 C7 C6 . . . 0.3(5) no
C3 C8 C7 H7 . . . -179.7 no
C3 C8 C9 H9 . . . 178.9 no
C4 C3 C2 H2 . . . 2.4 no
C4 C3 C8 C7 . . . 0.4(5) no
C4 C3 C8 C9 . . . 179.1(3) no
C4 C5 C6 C7 . . . -0.3(5) no
C4 C5 C6 H6 . . . 179.7 no
C5 C4 C3 C8 . . . -1.0(5) no
C5 C6 C7 C8 . . . -0.4(5) no
C5 C6 C7 H7 . . . 179.6 no
C6 C5 C4 H4 . . . -179.1 no
C6 C7 C8 C9 . . . -178.3(3) no
C7 C6 C5 H5 . . . 179.7 no
C7 C8 C9 H9 . . . -2.4 no
C8 C3 C2 H2 . . . -179.6 no
C8 C3 C4 H4 . . . 179.0 no
C8 C7 C6 H6 . . . 179.7 no
C9 N1 C1 C10 . . . -176.1(3) no
C9 C8 C7 H7 . . . 1.7 no
C10 C1 C2 H2 . . . -4.2 no
H1M O1M C11 H11A . . . 55.9 no
H1M O1M C11 H11B . . . -64.1 no
H1M O1M C11 H11C . . . 175.9 no
H4 C4 C5 H5 . . . 0.9 no
H5 C5 C6 H6 . . . -0.3 no
H6 C6 C7 H7 . . . -0.3 no
H6 C6 C7 H7 . . . -0.3 no
